data_2012821
loop_
_publ_author_name
'Gawlicka-Chruszcz, Anna'
'Stadnicka, Katarzyna'

_publ_section_title
;
 A comparative study of intermolecular interactions in the crystal
 structures of phenyl/phenyl end-capped oligoanilines
;
_journal_issue 7
_journal_name_full 'Acta Crystallographica Section C'
_journal_page_first o416
_journal_page_last o420
_journal_paper_doi 10.1107/S0108270102009472
_journal_volume 58
_journal_year 2002
_chemical_formula_moiety 'C18 H14 N2'
_chemical_formula_sum 'C18 H14 N2'
_chemical_formula_weight 258.31
_chemical_name_systematic N,N'-diphenyl-1,4-benzoquinonediamine
_space_group_IT_number 15
_symmetry_cell_setting monoclinic
_symmetry_space_group_name_Hall '-C 2yc'
_symmetry_space_group_name_H-M 'C 1 2/c 1'
_atom_sites_solution_hydrogens difmap
_atom_sites_solution_primary direct
_atom_sites_solution_secondary difmap
_audit_creation_method SHELXL97
_cell_angle_alpha 90
_cell_angle_beta 92.0260(10)
_cell_angle_gamma 90
_cell_formula_units_Z 4
_cell_length_a 27.4797(2)
_cell_length_b 6.7734(2)
_cell_length_c 7.4212(5)
_cell_measurement_reflns_used 3078
_cell_measurement_temperature 293(2)
_cell_measurement_theta_max 32.58
_cell_measurement_theta_min 1.00
_cell_volume 1380.45(10)
_computing_cell_refinement 'HKL SCALEPACK (Otwinowski & Minor, 1997)'
_computing_data_collection 'COLLECT (Nonius, 1998)'
_computing_data_reduction 'HKL DENZO (Otwinowski & Minor, 1997) and SCALEPACK'
_computing_molecular_graphics 'ORTEP-3 (Farrugia, 1999)'
_computing_publication_material SHELXL97
_computing_structure_refinement 'SHELXL97 (Sheldrick, 1997)'
_computing_structure_solution 'SHELXS97 (Sheldrick, 1997)'
_diffrn_ambient_temperature 293(2)
_diffrn_detector_area_resol_mean 9
_diffrn_measured_fraction_theta_full 0.461
_diffrn_measured_fraction_theta_max 0.461
_diffrn_measurement_device '95mm CCD camera on \k-goniostat'
_diffrn_measurement_device_type 'Nonius KappaCCD area-detector'
_diffrn_measurement_method '\f and \w scans to fill Ewald sphere'
_diffrn_radiation_monochromator 'horizontally mounted graphite crystal'
_diffrn_radiation_source 'fine-focus sealed tube'
_diffrn_radiation_type MoK\a
_diffrn_radiation_wavelength 0.71073
_diffrn_reflns_av_R_equivalents 0.022
_diffrn_reflns_av_sigmaI/netI 0.036
_diffrn_reflns_limit_h_max 41
_diffrn_reflns_limit_h_min 0
_diffrn_reflns_limit_k_max 8
_diffrn_reflns_limit_k_min -10
_diffrn_reflns_limit_l_max 11
_diffrn_reflns_limit_l_min -11
_diffrn_reflns_number 7175
_diffrn_reflns_theta_full 32.39
_diffrn_reflns_theta_max 32.39
_diffrn_reflns_theta_min 5.58
_exptl_absorpt_coefficient_mu 0.074
_exptl_absorpt_correction_type none
_exptl_crystal_colour orange
_exptl_crystal_density_diffrn 1.243
_exptl_crystal_density_meas ?
_exptl_crystal_density_method 'not measured'
_exptl_crystal_description needle
_exptl_crystal_F_000 544
_exptl_crystal_size_max 0.25
_exptl_crystal_size_mid 0.07
_exptl_crystal_size_min 0.05
_refine_diff_density_max 0.26
_refine_diff_density_min -0.17
_refine_ls_extinction_method none
_refine_ls_goodness_of_fit_ref 1.113
_refine_ls_hydrogen_treatment refall
_refine_ls_matrix_type full
_refine_ls_number_parameters 119
_refine_ls_number_reflns 2457
_refine_ls_number_restraints 0
_refine_ls_restrained_S_all 1.113
_refine_ls_R_factor_all 0.087
_refine_ls_R_factor_gt 0.062
_refine_ls_shift/su_max <0.001
_refine_ls_shift/su_mean 0.000
_refine_ls_structure_factor_coef Fsqd
_refine_ls_weighting_details 'w = 1/[\s^2^(Fo^2^)+(0.0711P)^2^+0.6075P] where P=(Fo^2^+2Fc^2^)/3'
_refine_ls_weighting_scheme calc
_refine_ls_wR_factor_gt 0.152
_refine_ls_wR_factor_ref 0.170
_reflns_number_gt 1868
_reflns_number_total 2457
_reflns_threshold_expression I>2\s(I)
_cod_data_source_file na1567.cif
_cod_data_source_block I
_cod_depositor_comments
;
The following automatic conversions were performed:
'_symmetry_cell_setting' value 'Monoclinic' changed to 'monoclinic'
according to '/home/saulius/struct/CIF-dictionaries/cif_core.dic'
dictionary named 'cif_core.dic' version 2.4.1 from 2010-06-29.

Automatic conversion script
Id: cif_fix_enum 1527 2010-12-29 10:47:43Z saulius 

The following automatic conversions were performed:

'_symmetry_cell_setting' value 'Monoclinic' changed to 'monoclinic'
according to /home/saulius/struct/CIF-dictionaries/cif_core.dic
dictionary named 'cif_core.dic' version 2.4.1 from 2010-06-29.

Automatic conversion script
Id: cif_fix_values 1715 2011-07-08 13:25:40Z adriana 

The following automatic conversions were performed:

'_exptl_crystal_density_meas' value 'not measured' was changed to '?'
- the value is perceived as not measured.

Automatic conversion script
Id: cif_fix_values 3008 2015-01-20 13:52:24Z robertas 
;
_cod_original_cell_volume 1380.50(10)
_cod_original_sg_symbol_H-M 'C 2/c'
_cod_database_code 2012821
_cod_database_fobs_code 2012821

loop_
_symmetry_equiv_pos_as_xyz
'x, y, z'
'-x, y, -z+1/2'
'x+1/2, y+1/2, z'
'-x+1/2, y+1/2, -z+1/2'
'-x, -y, -z'
'x, -y, z-1/2'
'-x+1/2, -y+1/2, -z'
'x+1/2, -y+1/2, z-1/2'

loop_
_atom_site_label
_atom_site_fract_x
_atom_site_fract_y
_atom_site_fract_z
_atom_site_U_iso_or_equiv
_atom_site_adp_type
_atom_site_calc_flag
_atom_site_refinement_flags
_atom_site_occupancy
_atom_site_disorder_assembly
_atom_site_disorder_group
_atom_site_type_symbol
N1 0.06460(4) 0.29667(17) 0.07751(16) 0.0391(3) Uani d . 1 . . N
C1 0.11349(5) 0.26713(18) 0.13680(18) 0.0355(3) Uani d . 1 . . C
C2 0.14654(5) 0.1549(2) 0.04172(19) 0.0409(3) Uani d . 1 . . C
C3 0.19499(5) 0.1459(2) 0.1012(2) 0.0465(3) Uani d . 1 . . C
C4 0.21068(5) 0.2464(3) 0.2544(2) 0.0502(4) Uani d . 1 . . C
C5 0.17807(6) 0.3577(3) 0.3486(2) 0.0518(4) Uani d . 1 . . C
C6 0.12982(5) 0.3711(2) 0.2890(2) 0.0447(3) Uani d . 1 . . C
C7 0.03550(4) 0.14969(17) 0.04270(16) 0.0322(3) Uani d . 1 . . C
C8 -0.01346(4) 0.19858(19) -0.02702(18) 0.0367(3) Uani d . 1 . . C
C9 0.04658(4) -0.05971(19) 0.06856(17) 0.0351(3) Uani d . 1 . . C
H2 0.1358(6) 0.086(3) -0.071(2) 0.051(5) Uiso d . 1 . . H
H3 0.2183(7) 0.067(3) 0.028(3) 0.057(5) Uiso d . 1 . . H
H4 0.2463(8) 0.239(3) 0.296(3) 0.061(5) Uiso d . 1 . . H
H5 0.1881(8) 0.430(3) 0.461(3) 0.072(6) Uiso d . 1 . . H
H6 0.1066(7) 0.449(3) 0.354(3) 0.060(5) Uiso d . 1 . . H
H8 -0.0220(6) 0.334(3) -0.044(2) 0.045(4) Uiso d . 1 . . H
H9 0.0793(6) -0.093(3) 0.118(2) 0.046(4) Uiso d . 1 . . H

loop_
_atom_site_aniso_label
_atom_site_aniso_U_11
_atom_site_aniso_U_22
_atom_site_aniso_U_33
_atom_site_aniso_U_12
_atom_site_aniso_U_13
_atom_site_aniso_U_23
N1 0.0318(5) 0.0334(5) 0.0516(6) -0.0026(4) -0.0036(4) -0.0025(4)
C1 0.0311(6) 0.0309(5) 0.0443(6) -0.0047(4) -0.0022(4) 0.0009(5)
C2 0.0364(7) 0.0415(7) 0.0448(7) -0.0027(5) -0.0006(5) -0.0047(5)
C3 0.0339(7) 0.0473(8) 0.0582(8) 0.0006(6) 0.0018(6) -0.0015(6)
C4 0.0348(7) 0.0528(9) 0.0621(9) -0.0039(6) -0.0100(6) 0.0032(7)
C5 0.0454(8) 0.0538(9) 0.0553(8) -0.0062(7) -0.0126(6) -0.0096(7)
C6 0.0390(7) 0.0421(7) 0.0530(8) -0.0034(6) -0.0021(5) -0.0110(6)
C7 0.0291(5) 0.0321(6) 0.0353(5) -0.0011(4) -0.0010(4) -0.0009(4)
C8 0.0301(6) 0.0310(6) 0.0489(7) 0.0010(5) -0.0029(5) 0.0017(5)
C9 0.0287(5) 0.0337(6) 0.0426(6) 0.0005(4) -0.0032(4) 0.0018(5)

loop_
_atom_type_symbol
_atom_type_description
_atom_type_scat_dispersion_real
_atom_type_scat_dispersion_imag
_atom_type_scat_source
C C 0.0033 0.0016 'International Tables Vol C Tables 4.2.6.8 and 6.1.1.4'
H H 0.0000 0.0000 'International Tables Vol C Tables 4.2.6.8 and 6.1.1.4'
N N 0.0061 0.0033 'International Tables Vol C Tables 4.2.6.8 and 6.1.1.4'

loop_
_geom_angle_atom_site_label_1
_geom_angle_atom_site_label_2
_geom_angle_atom_site_label_3
_geom_angle_site_symmetry_1
_geom_angle
_geom_angle_publ_flag
C7 N1 C1 . 121.70(10) yes
C2 C1 C6 . 119.30(10) yes
C2 C1 N1 . 123.30(10) yes
C6 C1 N1 . 117.20(10) yes
C1 C2 C3 . 119.80(10) ?
C1 C2 H2 . 120.2(10) ?
C3 C2 H2 . 120.0(10) ?
C4 C3 C2 . 120.50(10) ?
C4 C3 H3 . 121.1(11) ?
C2 C3 H3 . 118.3(11) ?
C3 C4 C5 . 119.80(10) ?
C3 C4 H4 . 119.5(11) ?
C5 C4 H4 . 120.7(11) ?
C6 C5 C4 . 120.30(10) ?
C6 C5 H5 . 117.8(12) ?
C4 C5 H5 . 121.8(12) ?
C5 C6 C1 . 120.20(10) ?
C5 C6 H6 . 121.1(12) ?
C1 C6 H6 . 118.7(12) ?
C9 C7 C8 . 116.80(10) yes
C9 C7 N1 . 126.50(10) yes
C8 C7 N1 . 116.70(10) yes
C9 C8 C7 5 122.20(10) yes
C7 C8 H8 . 119.0(10) ?
C9 C8 H8 5 118.8(10) ?
C8 C9 C7 5 121.00(10) yes
C7 C9 H9 . 117.1(10) ?
C8 C9 H9 5 121.9(10) ?

loop_
_geom_bond_atom_site_label_1
_geom_bond_atom_site_label_2
_geom_bond_site_symmetry_2
_geom_bond_distance
_geom_bond_publ_flag
N1 C1 . 1.413(2) yes
N1 C7 . 1.297(2) yes
C1 C2 . 1.395(2) yes
C1 C6 . 1.392(2) yes
C2 C3 . 1.389(2) yes
C2 H2 . 0.99(2) ?
C3 C4 . 1.381(2) yes
C3 H3 . 1.01(2) ?
C4 C5 . 1.380(2) yes
C4 H4 . 1.02(2) ?
C5 C6 . 1.386(2) yes
C5 H5 . 1.00(2) ?
C6 H6 . 0.97(2) ?
C7 C8 . 1.462(2) yes
C7 C9 . 1.462(2) yes
C8 C9 5 1.337(2) yes
C8 H8 . 0.96(2) ?
C9 C8 5 1.337(2) ?
C9 H9 . 0.99(2) ?

loop_
_geom_hbond_atom_site_label_D
_geom_hbond_atom_site_label_H
_geom_hbond_atom_site_label_A
_geom_hbond_site_symmetry_A
_geom_hbond_distance_DH
_geom_hbond_distance_HA
_geom_hbond_distance_DA
_geom_hbond_angle_DHA
C6 H6 N1 6_566 0.97(2) 2.68(2) 3.624(2) 164(2)

loop_
_geom_torsion_atom_site_label_1
_geom_torsion_atom_site_label_2
_geom_torsion_atom_site_label_3
_geom_torsion_atom_site_label_4
_geom_torsion_site_symmetry_4
_geom_torsion
_geom_torsion_publ_flag
C7 N1 C1 C2 . 55.8(2) yes
C7 N1 C1 C6 . -130.20(10) ?
C6 C1 C2 C3 . 0.9(2) ?
N1 C1 C2 C3 . 174.80(10) ?
C1 C2 C3 C4 . 0.4(2) ?
C2 C3 C4 C5 . -0.4(3) ?
C3 C4 C5 C6 . -0.8(3) ?
C4 C5 C6 C1 . 2.1(3) ?
C2 C1 C6 C5 . -2.1(2) ?
N1 C1 C6 C5 . -176.40(10) ?
C1 N1 C7 C9 . 4.1(2) yes
C1 N1 C7 C8 . -176.80(10) ?
C9 C7 C8 C9 5 -1.1(2) ?
N1 C7 C8 C9 5 179.70(10) ?
C8 C7 C9 C8 5 1.1(2) ?
N1 C7 C9 C8 5 -179.80(10) ?
